data_2224901
loop_
_publ_author_name
'Reddy, P. Palakshi'
'Vijayakumar, V.'
'Suresh, J.'
'Narasimhamurthy, T.'
'Lakshman, P. L. Nilantha'

_publ_section_title
;
 Diethyl
 4-(2,4-dichlorophenyl)-2,6-dimethyl-1,4-dihydropyridine-3,5-dicarboxylate
;
_journal_coeditor_code CI5001
_journal_issue 2
_journal_name_full 'Acta Crystallographica Section E'
_journal_page_first o363
_journal_paper_doi 10.1107/S1600536810001066
_journal_volume 66
_journal_year 2010
_chemical_formula_iupac 'C19 H21 Cl2 N O4'
_chemical_formula_moiety 'C19 H21 Cl2 N O4'
_chemical_formula_sum 'C19 H21 Cl2 N O4'
_chemical_formula_weight 398.27
_chemical_name_systematic
;
Diethyl
4-(2,4-dichlorophenyl)-2,6-dimethyl-1,4-dihydropyridine-3,5-dicarboxylate
;
_space_group_IT_number 14
_symmetry_cell_setting monoclinic
_symmetry_space_group_name_Hall '-P 2ybc'
_symmetry_space_group_name_H-M 'P 1 21/c 1'
_atom_sites_solution_hydrogens geom
_atom_sites_solution_primary direct
_atom_sites_solution_secondary difmap
_audit_creation_method SHELXL-97
_cell_angle_alpha 90.00
_cell_angle_beta 103.962(7)
_cell_angle_gamma 90.00
_cell_formula_units_Z 4
_cell_length_a 15.928(7)
_cell_length_b 12.266(6)
_cell_length_c 10.042(5)
_cell_measurement_reflns_used 25
_cell_measurement_temperature 293(2)
_cell_measurement_theta_max 28
_cell_measurement_theta_min 2
_cell_volume 1904.0(16)
_computing_cell_refinement 'SAINT (Bruker, 2001)'
_computing_data_collection 'SMART (Bruker, 2001)'
_computing_data_reduction 'SAINT (Bruker, 2001)'
_computing_molecular_graphics 'PLATON (Spek, 2009)'
_computing_publication_material 'SHELXL97 (Sheldrick, 2008)'
_computing_structure_refinement 'SHELXL97 (Sheldrick, 2008)'
_computing_structure_solution 'SHELXS97 (Sheldrick, 2008)'
_diffrn_ambient_temperature 293(2)
_diffrn_measured_fraction_theta_full 0.984
_diffrn_measured_fraction_theta_max 0.984
_diffrn_measurement_device_type 'Bruker SMART APEX CCD diffractometer'
_diffrn_measurement_method '\w scans'
_diffrn_radiation_monochromator graphite
_diffrn_radiation_source 'fine-focus sealed tube'
_diffrn_radiation_type MoK\a
_diffrn_radiation_wavelength 0.71073
_diffrn_reflns_av_R_equivalents 0.0337
_diffrn_reflns_av_sigmaI/netI 0.0292
_diffrn_reflns_limit_h_max 20
_diffrn_reflns_limit_h_min -20
_diffrn_reflns_limit_k_max 15
_diffrn_reflns_limit_k_min -16
_diffrn_reflns_limit_l_max 13
_diffrn_reflns_limit_l_min -13
_diffrn_reflns_number 20317
_diffrn_reflns_theta_full 27.95
_diffrn_reflns_theta_max 27.95
_diffrn_reflns_theta_min 2.12
_diffrn_standards_number 0
_exptl_absorpt_coefficient_mu 0.365
_exptl_absorpt_correction_T_max 0.937
_exptl_absorpt_correction_T_min 0.933
_exptl_absorpt_correction_type multi-scan
_exptl_absorpt_process_details '(SADABS; Bruker, 1998)'
_exptl_crystal_colour colourless
_exptl_crystal_density_diffrn 1.389
_exptl_crystal_density_method 'not measured'
_exptl_crystal_description Block
_exptl_crystal_F_000 832
_exptl_crystal_size_max 0.19
_exptl_crystal_size_mid 0.16
_exptl_crystal_size_min 0.12
_refine_diff_density_max 0.550
_refine_diff_density_min -0.559
_refine_ls_extinction_method none
_refine_ls_goodness_of_fit_ref 1.035
_refine_ls_hydrogen_treatment mixed
_refine_ls_matrix_type full
_refine_ls_number_parameters 243
_refine_ls_number_reflns 4491
_refine_ls_number_restraints 0
_refine_ls_restrained_S_all 1.035
_refine_ls_R_factor_all 0.0868
_refine_ls_R_factor_gt 0.0605
_refine_ls_shift/su_max 0.001
_refine_ls_shift/su_mean 0.000
_refine_ls_structure_factor_coef Fsqd
_refine_ls_weighting_details 'calc w=1/[\s^2^(Fo^2^)+(0.0754P)^2^+1.087P] where P=(Fo^2^+2Fc^2^)/3'
_refine_ls_weighting_scheme calc
_refine_ls_wR_factor_gt 0.1497
_refine_ls_wR_factor_ref 0.1675
_reflns_number_gt 3230
_reflns_number_total 4491
_reflns_threshold_expression I>2\s(I)
_cod_data_source_file ci5001.cif
_cod_data_source_block I
_cod_depositor_comments
;
The following automatic conversions were performed:
'_symmetry_cell_setting' value 'Monoclinic' changed to 'monoclinic'
according to '/home/saulius/struct/CIF-dictionaries/cif_core.dic'
dictionary named 'cif_core.dic' version 2.4.1 from 2010-06-29.

Automatic conversion script
Id: cif_fix_enum 1527 2010-12-29 10:47:43Z saulius 

The following automatic conversions were performed:

'_symmetry_cell_setting' value 'Monoclinic' changed to 'monoclinic'
according to /home/saulius/struct/CIF-dictionaries/cif_core.dic
dictionary named 'cif_core.dic' version 2.4.1 from 2010-06-29.

Automatic conversion script
Id: cif_fix_values 1715 2011-07-08 13:25:40Z adriana 
;
_cod_original_cell_volume 1903.8(15)
_cod_original_sg_symbol_H-M 'P 21/c'
_cod_database_code 2224901
_cod_database_fobs_code 2224901

loop_
_symmetry_equiv_pos_as_xyz
'x, y, z'
'-x, y+1/2, -z+1/2'
'-x, -y, -z'
'x, -y-1/2, z-1/2'

loop_
_atom_site_type_symbol
_atom_site_label
_atom_site_fract_x
_atom_site_fract_y
_atom_site_fract_z
_atom_site_U_iso_or_equiv
_atom_site_adp_type
_atom_site_calc_flag
_atom_site_refinement_flags
_atom_site_occupancy
_atom_site_disorder_assembly
_atom_site_disorder_group
H H1 0.457(2) -0.188(3) 0.674(4) 0.077(10) Uiso d . 1 . .
C C2 0.36076(17) -0.1934(2) 0.5152(3) 0.0498(6) Uani d . 1 . .
C C3 0.30628(16) -0.13017(19) 0.4249(3) 0.0443(5) Uani d . 1 . .
C C4 0.30510(14) -0.00633(18) 0.4398(2) 0.0385(5) Uani d . 1 . .
H H4 0.3047 0.0264 0.3506 0.046 Uiso calc R 1 . .
C C5 0.38599(15) 0.03294(19) 0.5438(2) 0.0414(5) Uani d . 1 . .
C C6 0.43734(15) -0.0368(2) 0.6316(3) 0.0458(6) Uani d . 1 . .
C C7 0.3671(2) -0.3158(2) 0.5144(4) 0.0724(9) Uani d . 1 . .
H H7A 0.3368 -0.3457 0.5778 0.109 Uiso calc R 1 . .
H H7B 0.4268 -0.3370 0.5411 0.109 Uiso calc R 1 . .
H H7C 0.3418 -0.3426 0.4238 0.109 Uiso calc R 1 . .
C C8 0.51522(18) -0.0086(3) 0.7436(3) 0.0615(7) Uani d . 1 . .
H H8A 0.5467 0.0493 0.7133 0.092 Uiso calc R 1 . .
H H8B 0.5518 -0.0715 0.7656 0.092 Uiso calc R 1 . .
H H8C 0.4970 0.0145 0.8236 0.092 Uiso calc R 1 . .
C C9 0.2429(2) -0.1811(2) 0.3105(3) 0.0576(7) Uani d . 1 . .
C C10 0.1394(2) -0.1567(3) 0.1037(3) 0.0834(11) Uani d . 1 . .
H H10A 0.1663 -0.2102 0.0562 0.100 Uiso calc R 1 . .
H H10B 0.0947 -0.1929 0.1378 0.100 Uiso calc R 1 . .
C C11 0.1024(4) -0.0724(5) 0.0120(5) 0.146(2) Uani d . 1 . .
H H11A 0.0756 -0.0199 0.0593 0.219 Uiso calc R 1 . .
H H11B 0.0598 -0.1027 -0.0631 0.219 Uiso calc R 1 . .
H H11C 0.1468 -0.0375 -0.0224 0.219 Uiso calc R 1 . .
C C12 0.40564(15) 0.1502(2) 0.5500(3) 0.0465(6) Uani d . 1 . .
C C13 0.3635(2) 0.3178(2) 0.4302(4) 0.0708(9) Uani d . 1 . .
H H13A 0.3527 0.3407 0.3351 0.085 Uiso calc R 1 . .
H H13B 0.4207 0.3428 0.4773 0.085 Uiso calc R 1 . .
C C14 0.2986(2) 0.3668(3) 0.4941(4) 0.0847(11) Uani d . 1 . .
H H14A 0.2421 0.3411 0.4482 0.127 Uiso calc R 1 . .
H H14B 0.3006 0.4447 0.4866 0.127 Uiso calc R 1 . .
H H14C 0.3108 0.3465 0.5892 0.127 Uiso calc R 1 . .
C C15 0.22400(14) 0.03096(17) 0.4827(2) 0.0382(5) Uani d . 1 . .
C C16 0.16297(16) 0.10357(19) 0.4097(3) 0.0442(5) Uani d . 1 . .
C C17 0.09232(16) 0.1380(2) 0.4559(3) 0.0529(7) Uani d . 1 . .
H H17 0.0531 0.1877 0.4057 0.064 Uiso calc R 1 . .
C C18 0.08165(16) 0.0971(2) 0.5769(3) 0.0540(7) Uani d . 1 . .
C C19 0.13873(18) 0.0238(2) 0.6521(3) 0.0554(7) Uani d . 1 . .
H H19 0.1301 -0.0040 0.7339 0.066 Uiso calc R 1 . .
C C20 0.20941(16) -0.0081(2) 0.6045(3) 0.0456(6) Uani d . 1 . .
H H20 0.2485 -0.0574 0.6559 0.055 Uiso calc R 1 . .
N N1 0.42086(15) -0.14648(18) 0.6216(3) 0.0549(6) Uani d . 1 . .
O O1 0.45504(13) 0.19882(16) 0.6420(2) 0.0648(5) Uani d . 1 . .
O O2 0.2248(3) -0.2760(2) 0.3005(3) 0.1241(13) Uani d . 1 . .
O O3 0.20393(13) -0.11059(17) 0.2178(2) 0.0639(5) Uani d . 1 . .
O O4 0.36015(13) 0.19982(14) 0.4368(2) 0.0577(5) Uani d . 1 . .
Cl Cl1 0.17106(5) 0.15619(6) 0.25211(7) 0.0651(2) Uani d . 1 . .
Cl Cl2 -0.00735(5) 0.13933(8) 0.63631(10) 0.0800(3) Uani d . 1 . .

loop_
_atom_site_aniso_label
_atom_site_aniso_U_11
_atom_site_aniso_U_22
_atom_site_aniso_U_33
_atom_site_aniso_U_12
_atom_site_aniso_U_13
_atom_site_aniso_U_23
C2 0.0523(14) 0.0362(12) 0.0598(16) 0.0037(11) 0.0118(12) -0.0033(11)
C3 0.0485(13) 0.0359(12) 0.0476(13) 0.0012(10) 0.0099(11) -0.0058(10)
C4 0.0407(12) 0.0335(11) 0.0393(12) 0.0007(9) 0.0056(9) 0.0004(9)
C5 0.0400(12) 0.0385(12) 0.0454(13) 0.0003(10) 0.0098(10) -0.0031(10)
C6 0.0406(12) 0.0461(13) 0.0486(14) 0.0025(10) 0.0066(10) -0.0023(11)
C7 0.076(2) 0.0376(14) 0.095(2) 0.0127(14) 0.0044(18) 0.0006(15)
C8 0.0507(15) 0.0642(18) 0.0604(17) 0.0047(13) -0.0048(13) -0.0028(14)
C9 0.0729(18) 0.0470(15) 0.0500(15) -0.0009(13) 0.0093(13) -0.0108(12)
C10 0.078(2) 0.104(3) 0.0564(19) -0.020(2) -0.0069(16) -0.0176(19)
C11 0.149(5) 0.130(4) 0.108(4) -0.009(4) -0.069(3) 0.005(3)
C12 0.0417(13) 0.0409(13) 0.0578(15) -0.0012(10) 0.0135(11) -0.0022(11)
C13 0.087(2) 0.0406(15) 0.086(2) -0.0071(15) 0.0233(18) 0.0076(15)
C14 0.079(2) 0.0552(19) 0.114(3) 0.0075(17) 0.012(2) -0.0121(19)
C15 0.0391(11) 0.0308(10) 0.0412(12) -0.0013(9) 0.0032(9) -0.0027(9)
C16 0.0448(13) 0.0369(12) 0.0470(13) 0.0020(10) 0.0034(10) 0.0019(10)
C17 0.0440(13) 0.0440(14) 0.0667(17) 0.0065(11) 0.0052(12) -0.0034(12)
C18 0.0414(13) 0.0506(15) 0.0718(18) -0.0042(11) 0.0168(12) -0.0209(13)
C19 0.0571(16) 0.0606(17) 0.0506(15) -0.0094(13) 0.0170(12) -0.0063(12)
C20 0.0457(13) 0.0429(13) 0.0461(13) 0.0005(10) 0.0066(10) 0.0036(10)
N1 0.0532(13) 0.0411(12) 0.0615(14) 0.0088(10) -0.0033(11) 0.0063(10)
O1 0.0614(12) 0.0495(11) 0.0764(14) -0.0127(9) 0.0026(10) -0.0115(10)
O2 0.192(3) 0.0500(14) 0.095(2) -0.0218(17) -0.035(2) -0.0179(13)
O3 0.0652(12) 0.0620(12) 0.0538(11) -0.0057(10) -0.0063(9) -0.0078(9)
O4 0.0673(12) 0.0372(9) 0.0651(12) -0.0024(8) 0.0089(9) 0.0024(8)
Cl1 0.0712(5) 0.0637(4) 0.0564(4) 0.0147(4) 0.0075(3) 0.0212(3)
Cl2 0.0531(4) 0.0868(6) 0.1078(7) -0.0043(4) 0.0343(4) -0.0335(5)

loop_
_atom_type_symbol
_atom_type_description
_atom_type_scat_dispersion_real
_atom_type_scat_dispersion_imag
_atom_type_scat_source
C C 0.0033 0.0016 'International Tables Vol C Tables 4.2.6.8 and 6.1.1.4'
H H 0.0000 0.0000 'International Tables Vol C Tables 4.2.6.8 and 6.1.1.4'
N N 0.0061 0.0033 'International Tables Vol C Tables 4.2.6.8 and 6.1.1.4'
O O 0.0106 0.0060 'International Tables Vol C Tables 4.2.6.8 and 6.1.1.4'
Cl Cl 0.1484 0.1585 'International Tables Vol C Tables 4.2.6.8 and 6.1.1.4'

loop_
_geom_angle_atom_site_label_1
_geom_angle_atom_site_label_2
_geom_angle_atom_site_label_3
_geom_angle_site_symmetry_1
_geom_angle_site_symmetry_3
_geom_angle
_geom_angle_publ_flag
C3 C2 N1 . . 119.9(2) ?
C3 C2 C7 . . 127.4(3) ?
N1 C2 C7 . . 112.7(2) ?
C2 C3 C9 . . 119.5(2) ?
C2 C3 C4 . . 122.0(2) ?
C9 C3 C4 . . 118.4(2) ?
C3 C4 C15 . . 110.91(19) ?
C3 C4 C5 . . 110.63(19) ?
C15 C4 C5 . . 110.11(19) ?
C3 C4 H4 . . 108.4 ?
C15 C4 H4 . . 108.4 ?
C5 C4 H4 . . 108.4 ?
C6 C5 C12 . . 120.1(2) ?
C6 C5 C4 . . 121.6(2) ?
C12 C5 C4 . . 118.2(2) ?
C5 C6 N1 . . 119.9(2) ?
C5 C6 C8 . . 127.1(2) ?
N1 C6 C8 . . 113.0(2) ?
C2 C7 H7A . . 109.5 ?
C2 C7 H7B . . 109.5 ?
H7A C7 H7B . . 109.5 ?
C2 C7 H7C . . 109.5 ?
H7A C7 H7C . . 109.5 ?
H7B C7 H7C . . 109.5 ?
C6 C8 H8A . . 109.5 ?
C6 C8 H8B . . 109.5 ?
H8A C8 H8B . . 109.5 ?
C6 C8 H8C . . 109.5 ?
H8A C8 H8C . . 109.5 ?
H8B C8 H8C . . 109.5 ?
O2 C9 O3 . . 121.2(3) ?
O2 C9 C3 . . 125.7(3) ?
O3 C9 C3 . . 113.1(2) ?
C11 C10 O3 . . 109.4(3) ?
C11 C10 H10A . . 109.8 ?
O3 C10 H10A . . 109.8 ?
C11 C10 H10B . . 109.8 ?
O3 C10 H10B . . 109.8 ?
H10A C10 H10B . . 108.2 ?
C10 C11 H11A . . 109.5 ?
C10 C11 H11B . . 109.5 ?
H11A C11 H11B . . 109.5 ?
C10 C11 H11C . . 109.5 ?
H11A C11 H11C . . 109.5 ?
H11B C11 H11C . . 109.5 ?
O1 C12 O4 . . 122.7(2) ?
O1 C12 C5 . . 127.2(2) ?
O4 C12 C5 . . 110.1(2) ?
O4 C13 C14 . . 110.5(3) ?
O4 C13 H13A . . 109.5 ?
C14 C13 H13A . . 109.5 ?
O4 C13 H13B . . 109.5 ?
C14 C13 H13B . . 109.5 ?
H13A C13 H13B . . 108.1 ?
C13 C14 H14A . . 109.5 ?
C13 C14 H14B . . 109.5 ?
H14A C14 H14B . . 109.5 ?
C13 C14 H14C . . 109.5 ?
H14A C14 H14C . . 109.5 ?
H14B C14 H14C . . 109.5 ?
C20 C15 C16 . . 116.2(2) ?
C20 C15 C4 . . 118.6(2) ?
C16 C15 C4 . . 125.1(2) ?
C17 C16 C15 . . 122.8(2) ?
C17 C16 Cl1 . . 115.87(19) ?
C15 C16 Cl1 . . 121.4(2) ?
C18 C17 C16 . . 118.3(2) ?
C18 C17 H17 . . 120.9 ?
C16 C17 H17 . . 120.9 ?
C17 C18 C19 . . 121.6(2) ?
C17 C18 Cl2 . . 118.8(2) ?
C19 C18 Cl2 . . 119.6(2) ?
C18 C19 C20 . . 118.9(3) ?
C18 C19 H19 . . 120.5 ?
C20 C19 H19 . . 120.5 ?
C19 C20 C15 . . 122.2(2) ?
C19 C20 H20 . . 118.9 ?
C15 C20 H20 . . 118.9 ?
C6 N1 C2 . . 123.6(2) ?
C6 N1 H1 . . 117(2) ?
C2 N1 H1 . . 118(2) ?
C9 O3 C10 . . 115.2(3) ?
C12 O4 C13 . . 118.3(2) ?

loop_
_geom_bond_atom_site_label_1
_geom_bond_atom_site_label_2
_geom_bond_site_symmetry_2
_geom_bond_distance
_geom_bond_publ_flag
C2 C3 . 1.341(4) ?
C2 N1 . 1.376(3) ?
C2 C7 . 1.504(4) ?
C3 C9 . 1.473(4) ?
C3 C4 . 1.527(3) ?
C4 C15 . 1.527(3) ?
C4 C5 . 1.528(3) ?
C4 H4 . 0.98 ?
C5 C6 . 1.353(3) ?
C5 C12 . 1.470(3) ?
C6 N1 . 1.370(3) ?
C6 C8 . 1.500(4) ?
C7 H7A . 0.96 ?
C7 H7B . 0.96 ?
C7 H7C . 0.96 ?
C8 H8A . 0.96 ?
C8 H8B . 0.96 ?
C8 H8C . 0.96 ?
C9 O2 . 1.198(4) ?
C9 O3 . 1.312(3) ?
C10 C11 . 1.414(6) ?
C10 O3 . 1.456(3) ?
C10 H10A . 0.97 ?
C10 H10B . 0.97 ?
C11 H11A . 0.96 ?
C11 H11B . 0.96 ?
C11 H11C . 0.96 ?
C12 O1 . 1.216(3) ?
C12 O4 . 1.338(3) ?
C13 O4 . 1.450(3) ?
C13 C14 . 1.470(5) ?
C13 H13A . 0.97 ?
C13 H13B . 0.97 ?
C14 H14A . 0.96 ?
C14 H14B . 0.96 ?
C14 H14C . 0.96 ?
C15 C20 . 1.384(3) ?
C15 C16 . 1.390(3) ?
C16 C17 . 1.383(4) ?
C16 Cl1 . 1.743(3) ?
C17 C18 . 1.363(4) ?
C17 H17 . 0.93 ?
C18 C19 . 1.368(4) ?
C18 Cl2 . 1.744(3) ?
C19 C20 . 1.382(4) ?
C19 H19 . 0.93 ?
C20 H20 . 0.93 ?
N1 H1 . 0.85(4) ?

loop_
_geom_hbond_atom_site_label_D
_geom_hbond_atom_site_label_H
_geom_hbond_atom_site_label_A
_geom_hbond_site_symmetry_A
_geom_hbond_distance_DH
_geom_hbond_distance_HA
_geom_hbond_distance_DA
_geom_hbond_angle_DHA
N1 H1 O1 2_646 0.85(4) 2.46(4) 3.298(4) 169(3)
C7 H7C O2 . 0.96 2.14 2.764(5) 122

loop_
_cod_related_entry_id
_cod_related_entry_database
_cod_related_entry_code
1 ChemSpider 851521
